data_2107426
loop_
_publ_author_name
'Lis, T.'

_publ_section_title
;
 trans-(Oxoaqua)trichlorothiourearhenium(V), Re O (H2 O) Cl3 Tu
;
_journal_name_full 'Acta Crystallographica B (24,1968-38,1982)'
_journal_page_first 944
_journal_page_last 946
_journal_volume 33
_journal_year 1977
_chemical_formula_sum 'C H6 Cl3 N2 O2 Re S'
_chemical_name_systematic '(N H2 C S N H2) Cl3 Re O (H2 O)'
_space_group_IT_number 29
_symmetry_space_group_name_Hall 'P 2c -2ac'
_symmetry_space_group_name_H-M 'P c a 21'
_cell_angle_alpha 90
_cell_angle_beta 90
_cell_angle_gamma 90
_cell_formula_units_Z 4
_cell_length_a 11.032
_cell_length_b 7.083
_cell_length_c 11.166
_cell_volume 872.507
_citation_journal_id_ASTM ACBCAR
_cod_data_source_file Lis_ACBCAR_1977_1760.cif
_cod_data_source_block C1H6Cl3N2O2Re1S1
_cod_original_cell_volume 872.5074
_cod_original_formula_sum 'C1 H6 Cl3 N2 O2 Re1 S1'
_cod_database_code 2107426

loop_
_symmetry_equiv_pos_as_xyz
x,y,z
-x,-y,z+1/2
-x+1/2,y,z+1/2
x+1/2,-y,z

loop_
_atom_site_label
_atom_site_type_symbol
_atom_site_fract_x
_atom_site_fract_y
_atom_site_fract_z
_atom_site_occupancy
_atom_site_U_iso_or_equiv
Cl3 Cl-1 0.0583 -0.0441 0.1471 1 0.0
Cl1 Cl-1 0.2722 0.0059 0.3481 1 0.0
Re1 Re+5 0.1327 0.2205 0.25 1 0.0
C1 C+4 -0.0561 0.3226 0.0263 1 0.0
S1 S-2 0.0526 0.439 0.1183 1 0.0
N1 N-3 -0.0277 0.2855 -0.081 1 0.0
Cl2 Cl-1 0.2619 0.4697 0.3156 1 0.0
N2 N-3 -0.1687 0.2888 0.0712 1 0.0
O2 O-2 0.2817 0.1973 0.1078 1 0.0
O1 O-2 0.0342 0.2318 0.3684 1 0.0
